data_7150648
loop_
_publ_author_name
'Alder, Roger W.'
'Hyland, Niall P.'
'Jeffery, John C.'
'Riis-Johannessen, Thomas'
'Riley, D. Jason'

_publ_section_title
;
 Poly(1,1-bis(dialkylamino)propan-1,3-diyl)s;
 conformationally-controlled oligomers bearing electroactive groups
;
_journal_issue 13
_journal_name_full 'Organic &amp; Biomolecular Chemistry'
_journal_page_first 2704
_journal_page_last 2715
_journal_paper_doi 10.1039/b901060b
_journal_volume 7
_journal_year 2009
_chemical_formula_sum 'C65 H75 Cl6 N8'
_chemical_formula_weight 1181.03
_chemical_name_systematic
;
?
;
_space_group_IT_number 2
_symmetry_cell_setting triclinic
_symmetry_space_group_name_Hall '-P 1'
_symmetry_space_group_name_H-M 'P -1'
_atom_sites_solution_hydrogens geom
_atom_sites_solution_primary direct
_atom_sites_solution_secondary difmap
_audit_creation_method SHELXL-97
_cell_angle_alpha 82.99(3)
_cell_angle_beta 74.76(3)
_cell_angle_gamma 63.01(3)
_cell_formula_units_Z 2
_cell_length_a 13.395(3)
_cell_length_b 13.920(3)
_cell_length_c 18.238(4)
_cell_measurement_reflns_used 12883
_cell_measurement_temperature 100(2)
_cell_measurement_theta_max 27.440
_cell_measurement_theta_min 2.318
_cell_volume 2923.7(14)
_computing_cell_refinement 'SAINT (Bruker, 2001)'
_computing_data_collection 'SMART (Bruker, 2001)'
_computing_data_reduction 'SHELXTL (Bruker, 2001)'
_computing_molecular_graphics 'SHELXTL (Bruker, 2001)'
_computing_publication_material 'SHELXTL (Bruker, 2001)'
_computing_structure_refinement 'SHELXTL (Bruker, 2001)'
_computing_structure_solution 'SHELXTL (Bruker, 2001)'
_diffrn_ambient_temperature 100(2)
_diffrn_detector_area_resol_mean 8.2
_diffrn_measured_fraction_theta_full 0.995
_diffrn_measured_fraction_theta_max 0.995
_diffrn_measurement_device_type 'CCD area detector'
_diffrn_measurement_method 'frames each covering 0.3\% in\w'
_diffrn_radiation_monochromator graphite
_diffrn_radiation_source 'fine-focus sealed tube'
_diffrn_radiation_type MoK\a
_diffrn_radiation_wavelength 0.71073
_diffrn_reflns_av_R_equivalents 0.0201
_diffrn_reflns_av_sigmaI/netI 0.0283
_diffrn_reflns_limit_h_max 15
_diffrn_reflns_limit_h_min -15
_diffrn_reflns_limit_k_max 16
_diffrn_reflns_limit_k_min -16
_diffrn_reflns_limit_l_max 21
_diffrn_reflns_limit_l_min -21
_diffrn_reflns_number 26699
_diffrn_reflns_theta_full 25.00
_diffrn_reflns_theta_max 25.00
_diffrn_reflns_theta_min 1.76
_exptl_absorpt_coefficient_mu 0.343
_exptl_absorpt_correction_T_max 0.7951
_exptl_absorpt_correction_T_min 0.7708
_exptl_absorpt_correction_type multi-scan
_exptl_absorpt_process_details 'SADABS (Sheldrick, 1996)'
_exptl_crystal_colour white
_exptl_crystal_density_diffrn 1.342
_exptl_crystal_density_method 'not measured'
_exptl_crystal_description block
_exptl_crystal_F_000 1246
_exptl_crystal_size_max 0.4
_exptl_crystal_size_mid 0.3
_exptl_crystal_size_min 0.3
_refine_diff_density_max 1.455
_refine_diff_density_min -0.789
_refine_diff_density_rms 0.094
_refine_ls_extinction_method none
_refine_ls_goodness_of_fit_ref 1.060
_refine_ls_hydrogen_treatment constr
_refine_ls_matrix_type full
_refine_ls_number_parameters 723
_refine_ls_number_reflns 10253
_refine_ls_number_restraints 1
_refine_ls_restrained_S_all 1.066
_refine_ls_R_factor_all 0.0922
_refine_ls_R_factor_gt 0.0791
_refine_ls_shift/su_max 0.000
_refine_ls_shift/su_mean 0.000
_refine_ls_structure_factor_coef Fsqd
_refine_ls_weighting_details 'calc w=1/[\s^2^(Fo^2^)+(0.0895P)^2^+10.8805P] where P=(Fo^2^+2Fc^2^)/3'
_refine_ls_weighting_scheme calc
_refine_ls_wR_factor_gt 0.2112
_refine_ls_wR_factor_ref 0.2168
_reflns_number_gt 8258
_reflns_number_total 10253
_reflns_threshold_expression >2sigma(I)
_cod_data_source_file b901060b.txt
_cod_data_source_block niallm
_cod_depositor_comments
;
The following automatic conversions were performed:
'_symmetry_cell_setting' value 'Triclinic' changed to 'triclinic'
according to '/home/saulius/struct/CIF-dictionaries/cif_core.dic'
dictionary named 'cif_core.dic' version 2.4.1 from 2010-06-29.

Automatic conversion script
Id: cif_fix_enum 1527 2010-12-29 10:47:43Z saulius 
;
_cod_original_cell_volume 2923.8(14)
_cod_original_sg_symbol_H-M P-1
_cod_database_code 7150648

loop_
_symmetry_equiv_pos_as_xyz
'x, y, z'
'-x, -y, -z'

loop_
_atom_site_label
_atom_site_type_symbol
_atom_site_fract_x
_atom_site_fract_y
_atom_site_fract_z
_atom_site_U_iso_or_equiv
_atom_site_adp_type
_atom_site_occupancy
_atom_site_symmetry_multiplicity
_atom_site_calc_flag
_atom_site_refinement_flags
_atom_site_disorder_assembly
_atom_site_disorder_group
C1 C 0.4036(4) 0.0687(3) 0.4358(2) 0.0249(9) Uani 1 1 d . . .
H1C H 0.3942 0.0502 0.4900 0.037 Uiso 1 1 calc R . .
H1B H 0.4848 0.0302 0.4095 0.037 Uiso 1 1 calc R . .
H1A H 0.3566 0.0479 0.4142 0.037 Uiso 1 1 calc R . .
C2 C 0.3646(3) 0.1906(3) 0.4261(2) 0.0184(8) Uani 1 1 d . . .
C21 C 0.2917(3) 0.2112(3) 0.3125(2) 0.0172(8) Uani 1 1 d . . .
C22 C 0.3135(3) 0.1895(3) 0.2365(2) 0.0213(8) Uani 1 1 d . . .
H22 H 0.3864 0.1774 0.2041 0.026 Uiso 1 1 calc R . .
C23 C 0.2289(4) 0.1850(3) 0.2064(2) 0.0237(9) Uani 1 1 d . . .
H23 H 0.2452 0.1712 0.1537 0.028 Uiso 1 1 calc R . .
C24 C 0.1242(4) 0.2000(3) 0.2515(2) 0.0243(9) Uani 1 1 d . . .
H24 H 0.0683 0.1967 0.2303 0.029 Uiso 1 1 calc R . .
C25 C 0.0988(3) 0.2207(3) 0.3299(2) 0.0198(8) Uani 1 1 d . . .
C26 C -0.0078(3) 0.2330(3) 0.3792(3) 0.0268(9) Uani 1 1 d . . .
H26 H -0.0653 0.2304 0.3592 0.032 Uiso 1 1 calc R . .
C27 C -0.0277(4) 0.2487(4) 0.4549(3) 0.0286(9) Uani 1 1 d . . .
H27 H -0.0993 0.2568 0.4873 0.034 Uiso 1 1 calc R . .
C28 C 0.0550(4) 0.2529(3) 0.4860(2) 0.0249(9) Uani 1 1 d . . .
H28 H 0.0395 0.2624 0.5392 0.030 Uiso 1 1 calc R . .
C29 C 0.1597(3) 0.2436(3) 0.4402(2) 0.0192(8) Uani 1 1 d . . .
C30 C 0.1832(3) 0.2253(3) 0.3612(2) 0.0164(8) Uani 1 1 d . . .
N1 N 0.3695(3) 0.2219(3) 0.34468(18) 0.0177(7) Uani 1 1 d . . .
C01 C 0.4837(3) 0.1923(4) 0.2944(2) 0.0272(9) Uani 1 1 d . . .
H01A H 0.5176 0.1168 0.2791 0.041 Uiso 1 1 calc R . .
H01C H 0.5332 0.2018 0.3212 0.041 Uiso 1 1 calc R . .
H01B H 0.4770 0.2386 0.2492 0.041 Uiso 1 1 calc R . .
N2 N 0.2427(3) 0.2528(3) 0.46770(17) 0.0187(7) Uani 1 1 d . . .
C02 C 0.2202(4) 0.2559(4) 0.5507(2) 0.0340(11) Uani 1 1 d . . .
H02B H 0.1451 0.3158 0.5705 0.051 Uiso 1 1 calc R . .
H02C H 0.2805 0.2660 0.5648 0.051 Uiso 1 1 calc R . .
H02A H 0.2201 0.1879 0.5722 0.051 Uiso 1 1 calc R . .
C3 C 0.4433(3) 0.2214(3) 0.4558(2) 0.0203(8) Uani 1 1 d . . .
H3A H 0.4366 0.2022 0.5103 0.024 Uiso 1 1 calc R . .
H3B H 0.5241 0.1775 0.4287 0.024 Uiso 1 1 calc R . .
C4 C 0.4180(3) 0.3406(3) 0.4468(2) 0.0197(8) Uani 1 1 d . . .
H4A H 0.3336 0.3856 0.4606 0.024 Uiso 1 1 calc R . .
H4B H 0.4467 0.3554 0.3929 0.024 Uiso 1 1 calc R . .
C5 C 0.4752(3) 0.3717(3) 0.4972(2) 0.0181(8) Uani 1 1 d . . .
C31 C 0.6366(4) 0.2107(3) 0.5408(2) 0.0240(9) Uani 1 1 d . . .
C32 C 0.7433(4) 0.1227(3) 0.5221(3) 0.0315(10) Uani 1 1 d . . .
H32 H 0.7900 0.1137 0.4719 0.038 Uiso 1 1 calc R . .
C33 C 0.7821(4) 0.0455(4) 0.5804(3) 0.0375(12) Uani 1 1 d . . .
H33 H 0.8550 -0.0154 0.5680 0.045 Uiso 1 1 calc R . .
C34 C 0.7178(5) 0.0569(4) 0.6525(3) 0.0391(12) Uani 1 1 d . . .
H34 H 0.7468 0.0050 0.6899 0.047 Uiso 1 1 calc R . .
C35 C 0.6093(4) 0.1439(4) 0.6726(3) 0.0343(11) Uani 1 1 d . . .
C36 C 0.5366(5) 0.1608(4) 0.7476(3) 0.0413(13) Uani 1 1 d . . .
H36 H 0.5620 0.1102 0.7865 0.050 Uiso 1 1 calc R . .
C37 C 0.4331(5) 0.2467(4) 0.7645(3) 0.0406(12) Uani 1 1 d . . .
H37 H 0.3882 0.2567 0.8153 0.049 Uiso 1 1 calc R . .
C38 C 0.3906(5) 0.3208(4) 0.7091(3) 0.0343(11) Uani 1 1 d . . .
H38 H 0.3172 0.3809 0.7221 0.041 Uiso 1 1 calc R . .
C39 C 0.4558(4) 0.3071(3) 0.6342(2) 0.0258(9) Uani 1 1 d . . .
C40 C 0.5670(4) 0.2211(3) 0.6156(2) 0.0272(9) Uani 1 1 d . . .
N3 N 0.5968(3) 0.2926(3) 0.48799(19) 0.0204(7) Uani 1 1 d . . .
C03 C 0.6664(4) 0.2780(4) 0.4115(2) 0.0277(9) Uani 1 1 d . . .
H03C H 0.7404 0.2763 0.4114 0.042 Uiso 1 1 calc R . .
H03B H 0.6263 0.3379 0.3797 0.042 Uiso 1 1 calc R . .
H03A H 0.6799 0.2100 0.3914 0.042 Uiso 1 1 calc R . .
N4 N 0.4116(3) 0.3752(3) 0.57698(19) 0.0247(7) Uani 1 1 d . . .
C04 C 0.2946(4) 0.4598(4) 0.5981(3) 0.0320(10) Uani 1 1 d . . .
H04B H 0.2431 0.4281 0.6254 0.048 Uiso 1 1 calc R . .
H04C H 0.2696 0.4963 0.5522 0.048 Uiso 1 1 calc R . .
H04A H 0.2920 0.5120 0.6309 0.048 Uiso 1 1 calc R . .
C6 C 0.4712(3) 0.4841(3) 0.4759(2) 0.0206(8) Uani 1 1 d . . .
H6A H 0.5103 0.4842 0.4217 0.025 Uiso 1 1 calc R . .
H6B H 0.3899 0.5385 0.4825 0.025 Uiso 1 1 calc R . .
C7 C 0.1350(4) 0.5068(4) 0.3567(2) 0.0325(10) Uani 1 1 d . . .
H7A H 0.0626 0.5574 0.3888 0.049 Uiso 1 1 calc R . .
H7B H 0.1974 0.4844 0.3828 0.049 Uiso 1 1 calc R . .
H7C H 0.1270 0.4433 0.3466 0.049 Uiso 1 1 calc R . .
C8 C 0.1628(3) 0.5618(3) 0.2814(2) 0.0222(8) Uani 1 1 d . . .
C41 C -0.0240(3) 0.6959(3) 0.2513(2) 0.0228(9) Uani 1 1 d . . .
C42 C -0.1247(4) 0.7195(4) 0.2300(3) 0.0385(12) Uani 1 1 d . . .
H42 H -0.1334 0.6646 0.2099 0.046 Uiso 1 1 calc R . .
C43 C -0.2153(4) 0.8266(5) 0.2383(3) 0.0488(15) Uani 1 1 d . . .
H43 H -0.2829 0.8422 0.2221 0.059 Uiso 1 1 calc R . .
C44 C -0.2083(4) 0.9061(4) 0.2681(3) 0.0438(13) Uani 1 1 d . . .
H44 H -0.2709 0.9762 0.2737 0.053 Uiso 1 1 calc R . .
C45 C -0.1088(4) 0.8858(4) 0.2909(3) 0.0337(11) Uani 1 1 d . . .
C46 C -0.0956(5) 0.9670(4) 0.3227(3) 0.0418(13) Uani 1 1 d . . .
H46 H -0.1558 1.0384 0.3278 0.050 Uiso 1 1 calc R . .
C47 C -0.0010(5) 0.9449(4) 0.3455(3) 0.0419(12) Uani 1 1 d . . .
H47 H 0.0047 1.0004 0.3670 0.050 Uiso 1 1 calc R . .
C48 C 0.0905(4) 0.8411(4) 0.3382(3) 0.0322(10) Uani 1 1 d . . .
H48 H 0.1573 0.8268 0.3551 0.039 Uiso 1 1 calc R . .
C49 C 0.0837(3) 0.7591(3) 0.3065(2) 0.0216(8) Uani 1 1 d . . .
C50 C -0.0163(3) 0.7797(3) 0.2827(2) 0.0224(9) Uani 1 1 d . . .
N5 N 0.0704(3) 0.5950(3) 0.2407(2) 0.0241(7) Uani 1 1 d . . .
C05 C 0.0508(5) 0.5087(4) 0.2194(3) 0.0413(12) Uani 1 1 d . . .
H05A H -0.0112 0.5008 0.2583 0.062 Uiso 1 1 calc R . .
H05B H 0.1216 0.4410 0.2149 0.062 Uiso 1 1 calc R . .
H05C H 0.0288 0.5261 0.1705 0.062 Uiso 1 1 calc R . .
N6 N 0.1764(3) 0.6571(3) 0.29509(19) 0.0226(7) Uani 1 1 d . . .
C06 C 0.2645(4) 0.6352(5) 0.3363(3) 0.0407(12) Uani 1 1 d . . .
H06A H 0.3009 0.6835 0.3179 0.061 Uiso 1 1 calc R . .
H06B H 0.3229 0.5602 0.3279 0.061 Uiso 1 1 calc R . .
H06C H 0.2288 0.6471 0.3907 0.061 Uiso 1 1 calc R . .
C9 C 0.2762(4) 0.4853(3) 0.2284(2) 0.0267(9) Uani 1 1 d . . .
H9B H 0.3410 0.4666 0.2524 0.032 Uiso 1 1 calc R . .
H9A H 0.2719 0.4178 0.2219 0.032 Uiso 1 1 calc R . .
C10 C 0.3000(3) 0.5353(3) 0.1506(2) 0.0256(9) Uani 1 1 d . . .
H10B H 0.2819 0.6114 0.1574 0.031 Uiso 1 1 calc R . .
H10A H 0.2480 0.5348 0.1210 0.031 Uiso 1 1 calc R . .
C11 C 0.4259(3) 0.4762(3) 0.1048(2) 0.0228(8) Uani 1 1 d . . .
C51 C 0.5637(3) 0.2784(3) 0.1042(2) 0.0224(9) Uani 1 1 d . . .
C52 C 0.6034(4) 0.1761(3) 0.0770(3) 0.0300(10) Uani 1 1 d . . .
H52 H 0.5614 0.1620 0.0486 0.036 Uiso 1 1 calc R . .
C53 C 0.7064(4) 0.0925(4) 0.0914(3) 0.0398(12) Uani 1 1 d . . .
H53 H 0.7330 0.0225 0.0722 0.048 Uiso 1 1 calc R . .
C54 C 0.7689(4) 0.1092(4) 0.1323(3) 0.0349(11) Uani 1 1 d . . .
H54 H 0.8366 0.0508 0.1428 0.042 Uiso 1 1 calc R . .
C55 C 0.7330(4) 0.2131(4) 0.1589(2) 0.0293(10) Uani 1 1 d . . .
C56 C 0.7946(4) 0.2348(4) 0.2016(3) 0.0366(11) Uani 1 1 d . . .
H56 H 0.8629 0.1786 0.2129 0.044 Uiso 1 1 calc R . .
C57 C 0.7553(4) 0.3368(4) 0.2262(3) 0.0386(11) Uani 1 1 d . . .
H57 H 0.7962 0.3501 0.2559 0.046 Uiso 1 1 calc R . .
C58 C 0.6566(4) 0.4231(4) 0.2094(3) 0.0352(11) Uani 1 1 d . . .
H58 H 0.6322 0.4935 0.2271 0.042 Uiso 1 1 calc R . .
C59 C 0.5950(4) 0.4053(3) 0.1668(2) 0.0239(9) Uani 1 1 d . . .
C60 C 0.6308(3) 0.2989(3) 0.1427(2) 0.0213(8) Uani 1 1 d . . .
N7 N 0.4559(3) 0.3608(3) 0.10020(19) 0.0217(7) Uani 1 1 d . . .
C07 C 0.3901(4) 0.3365(4) 0.0599(2) 0.0292(10) Uani 1 1 d . . .
H07A H 0.4318 0.3208 0.0066 0.044 Uiso 1 1 calc R . .
H07B H 0.3147 0.3985 0.0626 0.044 Uiso 1 1 calc R . .
H07C H 0.3793 0.2736 0.0833 0.044 Uiso 1 1 calc R . .
N8 N 0.5012(3) 0.4881(3) 0.1456(2) 0.0254(8) Uani 1 1 d . . .
C08 C 0.4823(4) 0.5972(4) 0.1573(3) 0.0339(10) Uani 1 1 d . . .
H08A H 0.4599 0.6119 0.2120 0.051 Uiso 1 1 calc R . .
H08B H 0.4209 0.6488 0.1334 0.051 Uiso 1 1 calc R . .
H08C H 0.5535 0.6045 0.1346 0.051 Uiso 1 1 calc R . .
C12 C 0.4392(3) 0.5259(3) 0.0241(2) 0.0246(9) Uani 1 1 d . . .
H12A H 0.3869 0.5182 -0.0018 0.029 Uiso 1 1 calc R . .
H12B H 0.4151 0.6039 0.0287 0.029 Uiso 1 1 calc R . .
C61A C 0.1229(4) 0.9293(4) 0.1387(3) 0.0385(11) Uani 1 1 d . . .
H61A H 0.0681 0.9401 0.1896 0.046 Uiso 1 1 calc R . .
Cl1A Cl 0.10916(15) 0.84059(13) 0.08694(8) 0.0573(4) Uani 1 1 d . . .
Cl2A Cl 0.08846(11) 1.05540(10) 0.09320(8) 0.0467(3) Uani 1 1 d . . .
Cl3A Cl 0.26270(11) 0.87579(11) 0.15225(8) 0.0477(3) Uani 1 1 d . . .
C62 C 0.8986(5) 0.3917(5) 0.0580(3) 0.0486(14) Uani 1 1 d . . .
H82 H 0.8408 0.3650 0.0854 0.058 Uiso 1 1 calc R . .
Cl4 Cl 0.82906(14) 0.53422(15) 0.05661(11) 0.0733(5) Uani 1 1 d . . .
Cl5 Cl 0.9541(2) 0.3409(2) -0.03470(9) 0.0841(7) Uani 1 1 d . . .
Cl6 Cl 1.00871(12) 0.34656(10) 0.10659(8) 0.0443(3) Uani 1 1 d . . .
C63 C 0.2786(5) 0.1848(4) 0.9749(3) 0.0514(14) Uani 1 1 d D . .
H83A H 0.2345 0.1425 0.9886 0.077 Uiso 1 1 calc R . .
H83B H 0.2518 0.2360 0.9345 0.077 Uiso 1 1 calc R . .
H83C H 0.2674 0.2244 1.0196 0.077 Uiso 1 1 calc R . .
C64 C 0.3969(5) 0.1149(5) 0.9493(3) 0.0603(17) Uani 1 1 d D . .
H84A H 0.4418 0.1573 0.9339 0.072 Uiso 1 1 calc R . .
H84B H 0.4087 0.0737 0.9047 0.072 Uiso 1 1 calc R . .
C65 C 0.4368(5) 0.0391(5) 1.0127(3) 0.0524(14) Uani 1 1 d . . .
H85A H 0.3903 -0.0017 1.0286 0.063 Uiso 1 1 calc R . .
H85B H 0.4255 0.0808 1.0569 0.063 Uiso 1 1 calc R . .

loop_
_atom_site_aniso_label
_atom_site_aniso_U_11
_atom_site_aniso_U_22
_atom_site_aniso_U_33
_atom_site_aniso_U_23
_atom_site_aniso_U_13
_atom_site_aniso_U_12
C1 0.031(2) 0.022(2) 0.030(2) 0.0085(17) -0.0173(18) -0.0150(18)
C2 0.0206(19) 0.0173(19) 0.0187(19) 0.0054(15) -0.0075(15) -0.0094(16)
C21 0.0201(19) 0.0126(17) 0.0193(19) 0.0059(14) -0.0077(15) -0.0073(15)
C22 0.022(2) 0.022(2) 0.020(2) 0.0041(15) -0.0039(16) -0.0100(16)
C23 0.031(2) 0.025(2) 0.0159(19) 0.0063(16) -0.0102(17) -0.0124(18)
C24 0.026(2) 0.022(2) 0.029(2) 0.0063(17) -0.0159(18) -0.0108(17)
C25 0.0199(19) 0.0148(18) 0.025(2) 0.0044(15) -0.0084(16) -0.0068(15)
C26 0.019(2) 0.028(2) 0.036(2) 0.0010(18) -0.0093(18) -0.0114(18)
C27 0.020(2) 0.034(2) 0.032(2) -0.0078(19) 0.0030(17) -0.0143(18)
C28 0.025(2) 0.029(2) 0.022(2) -0.0035(17) -0.0003(17) -0.0155(18)
C29 0.0221(19) 0.0150(18) 0.022(2) 0.0042(15) -0.0066(16) -0.0099(16)
C30 0.0178(18) 0.0114(17) 0.0210(19) 0.0054(14) -0.0074(15) -0.0071(15)
N1 0.0151(15) 0.0216(17) 0.0171(16) 0.0039(13) -0.0037(13) -0.0097(13)
C01 0.019(2) 0.039(2) 0.025(2) -0.0042(18) -0.0016(17) -0.0157(19)
N2 0.0206(16) 0.0247(17) 0.0147(16) 0.0031(13) -0.0028(13) -0.0146(14)
C02 0.037(3) 0.057(3) 0.020(2) -0.002(2) -0.0042(19) -0.032(2)
C3 0.0196(19) 0.022(2) 0.025(2) 0.0050(16) -0.0116(16) -0.0112(16)
C4 0.0195(19) 0.021(2) 0.022(2) 0.0051(15) -0.0084(16) -0.0115(16)
C5 0.0147(18) 0.0190(19) 0.021(2) 0.0035(15) -0.0058(15) -0.0080(15)
C31 0.028(2) 0.018(2) 0.038(2) 0.0046(17) -0.0213(19) -0.0138(17)
C32 0.031(2) 0.025(2) 0.045(3) -0.0005(19) -0.020(2) -0.0113(19)
C33 0.037(3) 0.017(2) 0.066(4) 0.002(2) -0.032(3) -0.0082(19)
C34 0.061(3) 0.030(3) 0.047(3) 0.013(2) -0.036(3) -0.029(2)
C35 0.056(3) 0.027(2) 0.042(3) 0.011(2) -0.031(2) -0.029(2)
C36 0.075(4) 0.053(3) 0.027(2) 0.018(2) -0.026(2) -0.052(3)
C37 0.059(3) 0.053(3) 0.026(2) 0.004(2) -0.010(2) -0.039(3)
C38 0.051(3) 0.041(3) 0.024(2) 0.0013(19) -0.007(2) -0.033(2)
C39 0.038(2) 0.029(2) 0.025(2) 0.0041(17) -0.0128(18) -0.024(2)
C40 0.047(3) 0.028(2) 0.026(2) 0.0070(17) -0.017(2) -0.030(2)
N3 0.0181(16) 0.0183(16) 0.0244(18) 0.0036(13) -0.0069(13) -0.0074(14)
C03 0.021(2) 0.029(2) 0.032(2) -0.0025(18) -0.0022(18) -0.0120(18)
N4 0.0302(19) 0.0287(19) 0.0177(17) 0.0043(14) -0.0045(14) -0.0168(16)
C04 0.026(2) 0.034(2) 0.037(3) -0.005(2) 0.0006(19) -0.017(2)
C6 0.0204(19) 0.020(2) 0.025(2) 0.0057(16) -0.0096(16) -0.0106(16)
C7 0.034(2) 0.024(2) 0.025(2) 0.0070(18) 0.0008(19) -0.0060(19)
C8 0.022(2) 0.0180(19) 0.020(2) 0.0045(16) -0.0038(16) -0.0054(16)
C41 0.020(2) 0.030(2) 0.0164(19) 0.0111(16) -0.0047(15) -0.0120(17)
C42 0.036(3) 0.058(3) 0.035(3) 0.015(2) -0.016(2) -0.031(2)
C43 0.020(2) 0.070(4) 0.049(3) 0.024(3) -0.016(2) -0.016(2)
C44 0.027(2) 0.036(3) 0.053(3) 0.015(2) -0.007(2) -0.006(2)
C45 0.025(2) 0.027(2) 0.030(2) 0.0099(19) 0.0028(18) -0.0032(19)
C46 0.049(3) 0.013(2) 0.041(3) 0.0011(19) 0.009(2) -0.005(2)
C47 0.056(3) 0.026(2) 0.042(3) -0.008(2) 0.002(2) -0.021(2)
C48 0.040(3) 0.031(2) 0.029(2) -0.0026(19) -0.002(2) -0.021(2)
C49 0.027(2) 0.020(2) 0.0157(19) 0.0041(15) 0.0015(16) -0.0125(17)
C50 0.023(2) 0.019(2) 0.019(2) 0.0072(15) -0.0007(16) -0.0089(17)
N5 0.0269(18) 0.0206(17) 0.0282(19) -0.0018(14) -0.0055(15) -0.0134(15)
C05 0.048(3) 0.044(3) 0.044(3) -0.009(2) -0.002(2) -0.033(3)
N6 0.0213(17) 0.0236(18) 0.0238(18) 0.0010(14) -0.0079(14) -0.0096(14)
C06 0.028(2) 0.056(3) 0.035(3) -0.010(2) -0.012(2) -0.011(2)
C9 0.028(2) 0.019(2) 0.022(2) 0.0031(16) -0.0008(17) -0.0047(17)
C10 0.023(2) 0.022(2) 0.023(2) 0.0080(16) -0.0036(17) -0.0048(17)
C11 0.023(2) 0.019(2) 0.023(2) 0.0046(16) -0.0048(16) -0.0075(17)
C51 0.024(2) 0.019(2) 0.019(2) 0.0064(15) 0.0015(16) -0.0105(17)
C52 0.035(2) 0.023(2) 0.032(2) 0.0007(18) -0.0032(19) -0.0156(19)
C53 0.038(3) 0.016(2) 0.052(3) -0.001(2) 0.003(2) -0.007(2)
C54 0.023(2) 0.022(2) 0.047(3) 0.012(2) -0.004(2) -0.0043(18)
C55 0.025(2) 0.030(2) 0.024(2) 0.0116(18) -0.0009(17) -0.0106(19)
C56 0.028(2) 0.043(3) 0.033(3) 0.014(2) -0.013(2) -0.011(2)
C57 0.040(3) 0.055(3) 0.028(2) 0.008(2) -0.016(2) -0.025(2)
C58 0.043(3) 0.039(3) 0.026(2) -0.001(2) -0.007(2) -0.021(2)
C59 0.025(2) 0.028(2) 0.0151(19) 0.0033(16) -0.0017(16) -0.0110(18)
C60 0.023(2) 0.020(2) 0.0172(19) 0.0072(15) -0.0023(16) -0.0091(17)
N7 0.0235(17) 0.0175(17) 0.0223(17) 0.0047(13) -0.0062(14) -0.0083(14)
C07 0.036(2) 0.032(2) 0.027(2) 0.0086(18) -0.0127(19) -0.021(2)
N8 0.0260(18) 0.0154(17) 0.0309(19) -0.0004(14) -0.0063(15) -0.0058(14)
C08 0.041(3) 0.021(2) 0.040(3) -0.0008(19) -0.005(2) -0.015(2)
C12 0.024(2) 0.019(2) 0.023(2) 0.0084(16) -0.0026(17) -0.0062(17)
C61A 0.038(3) 0.038(3) 0.038(3) 0.005(2) -0.004(2) -0.019(2)
Cl1A 0.0847(11) 0.0596(9) 0.0479(8) 0.0045(7) -0.0146(7) -0.0506(9)
Cl2A 0.0433(7) 0.0333(6) 0.0527(8) 0.0072(5) -0.0098(6) -0.0102(5)
Cl3A 0.0375(7) 0.0441(7) 0.0551(8) 0.0061(6) -0.0128(6) -0.0129(6)
C62 0.066(4) 0.072(4) 0.037(3) 0.023(3) -0.028(3) -0.053(3)
Cl4 0.0575(9) 0.0715(11) 0.0935(13) 0.0488(10) -0.0369(9) -0.0322(8)
Cl5 0.1315(17) 0.1439(19) 0.0360(8) 0.0093(9) -0.0255(9) -0.1101(16)
Cl6 0.0583(8) 0.0431(7) 0.0464(7) 0.0141(5) -0.0312(6) -0.0282(6)
C63 0.057(4) 0.037(3) 0.049(3) 0.003(2) -0.005(3) -0.016(3)
C64 0.091(5) 0.072(4) 0.043(3) 0.008(3) -0.020(3) -0.056(4)
C65 0.066(4) 0.047(3) 0.052(3) -0.007(3) -0.005(3) -0.034(3)

loop_
_atom_type_symbol
_atom_type_description
_atom_type_scat_dispersion_real
_atom_type_scat_dispersion_imag
_atom_type_scat_source
C C 0.0033 0.0016 'International Tables Vol C Tables 4.2.6.8 and 6.1.1.4'
H H 0.0000 0.0000 'International Tables Vol C Tables 4.2.6.8 and 6.1.1.4'
N N 0.0061 0.0033 'International Tables Vol C Tables 4.2.6.8 and 6.1.1.4'
Cl Cl 0.1484 0.1585 'International Tables Vol C Tables 4.2.6.8 and 6.1.1.4'

loop_
_geom_angle_atom_site_label_1
_geom_angle_atom_site_label_2
_geom_angle_atom_site_label_3
_geom_angle
_geom_angle_site_symmetry_1
_geom_angle_site_symmetry_3
_geom_angle_publ_flag
N1 C2 N2 106.3(3) . . ?
N1 C2 C1 110.5(3) . . ?
N2 C2 C1 111.4(3) . . ?
N1 C2 C3 109.9(3) . . ?
N2 C2 C3 109.6(3) . . ?
C1 C2 C3 109.1(3) . . ?
C22 C21 N1 123.4(3) . . ?
C22 C21 C30 119.0(3) . . ?
N1 C21 C30 117.6(3) . . ?
C21 C22 C23 120.8(4) . . ?
C24 C23 C22 121.1(4) . . ?
C23 C24 C25 120.0(4) . . ?
C24 C25 C26 121.6(4) . . ?
C24 C25 C30 119.6(4) . . ?
C26 C25 C30 118.8(4) . . ?
C27 C26 C25 120.1(4) . . ?
C26 C27 C28 121.4(4) . . ?
C29 C28 C27 120.9(4) . . ?
C28 C29 N2 123.1(4) . . ?
C28 C29 C30 118.7(4) . . ?
N2 C29 C30 118.1(3) . . ?
C29 C30 C25 120.1(3) . . ?
C29 C30 C21 120.5(3) . . ?
C25 C30 C21 119.4(3) . . ?
C21 N1 C01 114.5(3) . . ?
C21 N1 C2 116.3(3) . . ?
C01 N1 C2 116.9(3) . . ?
C29 N2 C02 115.0(3) . . ?
C29 N2 C2 116.0(3) . . ?
C02 N2 C2 116.7(3) . . ?
C4 C3 C2 115.2(3) . . ?
C3 C4 C5 111.8(3) . . ?
N3 C5 N4 110.5(3) . . ?
N3 C5 C6 108.0(3) . . ?
N4 C5 C6 108.1(3) . . ?
N3 C5 C4 110.1(3) . . ?
N4 C5 C4 108.5(3) . . ?
C6 C5 C4 111.5(3) . . ?
C32 C31 N3 121.5(4) . . ?
C32 C31 C40 119.8(4) . . ?
N3 C31 C40 118.6(4) . . ?
C31 C32 C33 118.6(5) . . ?
C34 C33 C32 121.8(4) . . ?
C33 C34 C35 120.8(4) . . ?
C34 C35 C40 118.8(5) . . ?
C34 C35 C36 123.8(4) . . ?
C40 C35 C36 117.4(5) . . ?
C37 C36 C35 121.6(4) . . ?
C36 C37 C38 121.3(5) . . ?
C37 C38 C39 120.0(5) . . ?
N4 C39 C38 121.0(4) . . ?
N4 C39 C40 119.0(4) . . ?
C38 C39 C40 120.0(4) . . ?
C39 C40 C31 120.4(4) . . ?
C39 C40 C35 119.6(4) . . ?
C31 C40 C35 120.1(4) . . ?
C31 N3 C03 117.7(3) . . ?
C31 N3 C5 123.4(3) . . ?
C03 N3 C5 115.6(3) . . ?
C39 N4 C04 117.2(4) . . ?
C39 N4 C5 125.3(3) . . ?
C04 N4 C5 117.5(3) . . ?
C6 C6 C5 112.5(4) 2_666 . ?
N6 C8 N5 109.5(3) . . ?
N6 C8 C7 110.5(3) . . ?
N5 C8 C7 110.4(3) . . ?
N6 C8 C9 107.5(3) . . ?
N5 C8 C9 107.3(3) . . ?
C7 C8 C9 111.6(3) . . ?
C42 C41 N5 122.9(4) . . ?
C42 C41 C50 118.1(4) . . ?
N5 C41 C50 119.0(4) . . ?
C41 C42 C43 119.7(5) . . ?
C44 C43 C42 122.3(5) . . ?
C43 C44 C45 119.9(5) . . ?
C44 C45 C50 119.2(5) . . ?
C44 C45 C46 122.7(4) . . ?
C50 C45 C46 118.1(4) . . ?
C47 C46 C45 121.5(4) . . ?
C46 C47 C48 121.2(5) . . ?
C49 C48 C47 120.1(5) . . ?
C48 C49 N6 120.8(4) . . ?
C48 C49 C50 120.1(4) . . ?
N6 C49 C50 119.1(4) . . ?
C49 C50 C41 120.2(4) . . ?
C49 C50 C45 119.0(4) . . ?
C41 C50 C45 120.8(4) . . ?
C41 N5 C05 116.0(4) . . ?
C41 N5 C8 121.9(3) . . ?
C05 N5 C8 116.0(4) . . ?
C49 N6 C06 115.3(4) . . ?
C49 N6 C8 121.9(3) . . ?
C06 N6 C8 114.9(4) . . ?
C10 C9 C8 112.4(3) . . ?
C9 C10 C11 113.5(3) . . ?
N8 C11 N7 109.3(3) . . ?
N8 C11 C10 108.2(3) . . ?
N7 C11 C10 108.8(3) . . ?
N8 C11 C12 110.3(3) . . ?
N7 C11 C12 110.4(3) . . ?
C10 C11 C12 109.8(3) . . ?
C52 C51 N7 122.6(4) . . ?
C52 C51 C60 119.0(4) . . ?
N7 C51 C60 118.2(4) . . ?
C51 C52 C53 119.9(4) . . ?
C54 C53 C52 121.9(4) . . ?
C53 C54 C55 119.8(4) . . ?
C54 C55 C56 122.1(4) . . ?
C54 C55 C60 118.8(4) . . ?
C56 C55 C60 119.1(4) . . ?
C57 C56 C55 119.4(4) . . ?
C56 C57 C58 122.6(4) . . ?
C59 C58 C57 119.6(5) . . ?
N8 C59 C58 121.8(4) . . ?
N8 C59 C60 118.8(4) . . ?
C58 C59 C60 119.4(4) . . ?
C51 C60 C59 119.8(4) . . ?
C51 C60 C55 120.4(4) . . ?
C59 C60 C55 119.8(4) . . ?
C51 N7 C07 116.3(3) . . ?
C51 N7 C11 123.3(3) . . ?
C07 N7 C11 115.5(3) . . ?
C59 N8 C08 116.8(4) . . ?
C59 N8 C11 125.7(3) . . ?
C08 N8 C11 117.2(3) . . ?
C12 C12 C11 113.2(4) 2_665 . ?
Cl1A C61A Cl3A 110.6(3) . . ?
Cl1A C61A Cl2A 111.3(3) . . ?
Cl3A C61A Cl2A 109.8(3) . . ?
Cl6 C62 Cl5 110.5(4) . . ?
Cl6 C62 Cl4 110.0(3) . . ?
Cl5 C62 Cl4 110.5(3) . . ?
C63 C64 C65 108.6(5) . . ?
C64 C65 C65 110.5(6) . 2_657 ?

loop_
_geom_bond_atom_site_label_1
_geom_bond_atom_site_label_2
_geom_bond_distance
_geom_bond_site_symmetry_2
_geom_bond_publ_flag
C1 C2 1.534(5) . ?
C2 N1 1.488(5) . ?
C2 N2 1.489(5) . ?
C2 C3 1.535(5) . ?
C21 C22 1.382(6) . ?
C21 N1 1.391(5) . ?
C21 C30 1.430(5) . ?
C22 C23 1.410(6) . ?
C23 C24 1.363(6) . ?
C24 C25 1.414(6) . ?
C25 C26 1.419(6) . ?
C25 C30 1.422(5) . ?
C26 C27 1.362(6) . ?
C27 C28 1.397(6) . ?
C28 C29 1.387(6) . ?
C29 N2 1.395(5) . ?
C29 C30 1.419(5) . ?
N1 C01 1.462(5) . ?
N2 C02 1.465(5) . ?
C3 C4 1.531(5) . ?
C4 C5 1.547(5) . ?
C5 N3 1.472(5) . ?
C5 N4 1.475(5) . ?
C5 C6 1.546(5) . ?
C31 C32 1.384(6) . ?
C31 N3 1.401(5) . ?
C31 C40 1.417(6) . ?
C32 C33 1.435(7) . ?
C33 C34 1.351(8) . ?
C34 C35 1.394(7) . ?
C35 C40 1.429(6) . ?
C35 C36 1.431(7) . ?
C36 C37 1.343(8) . ?
C37 C38 1.387(7) . ?
C38 C39 1.397(6) . ?
C39 N4 1.383(5) . ?
C39 C40 1.408(7) . ?
N3 C03 1.438(5) . ?
N4 C04 1.452(6) . ?
C6 C6 1.524(8) 2_666 ?
C7 C8 1.531(6) . ?
C8 N6 1.476(5) . ?
C8 N5 1.476(5) . ?
C8 C9 1.545(6) . ?
C41 C42 1.386(6) . ?
C41 N5 1.390(5) . ?
C41 C50 1.416(6) . ?
C42 C43 1.426(8) . ?
C43 C44 1.341(8) . ?
C44 C45 1.395(7) . ?
C45 C50 1.426(6) . ?
C45 C46 1.431(7) . ?
C46 C47 1.327(8) . ?
C47 C48 1.400(7) . ?
C48 C49 1.390(6) . ?
C49 N6 1.392(5) . ?
C49 C50 1.410(6) . ?
N5 C05 1.456(6) . ?
N6 C06 1.460(6) . ?
C9 C10 1.524(6) . ?
C10 C11 1.545(6) . ?
C11 N8 1.475(5) . ?
C11 N7 1.476(5) . ?
C11 C12 1.549(5) . ?
C51 C52 1.380(6) . ?
C51 N7 1.391(5) . ?
C51 C60 1.414(6) . ?
C52 C53 1.409(7) . ?
C53 C54 1.364(7) . ?
C54 C55 1.405(7) . ?
C55 C56 1.414(7) . ?
C55 C60 1.424(6) . ?
C56 C57 1.359(7) . ?
C57 C58 1.402(7) . ?
C58 C59 1.384(6) . ?
C59 N8 1.374(5) . ?
C59 C60 1.421(6) . ?
N7 C07 1.451(5) . ?
N8 C08 1.456(5) . ?
C12 C12 1.512(8) 2_665 ?
C61A Cl1A 1.741(5) . ?
C61A Cl3A 1.748(5) . ?
C61A Cl2A 1.758(5) . ?
C62 Cl6 1.750(5) . ?
C62 Cl5 1.751(6) . ?
C62 Cl4 1.768(6) . ?
C63 C64 1.414(7) . ?
C64 C65 1.501(9) . ?
C65 C65 1.518(12) 2_657 ?
